data_4087265
loop_
_publ_author_name
'Freitag, Benjamin'
'Elsen, Holger'
'Pahl, J\"urgen'
'Ballmann, Gerd'
'Herrera, Alberto'
'Dorta, Romano'
'Harder, Sjoerd'

_publ_section_title
;
 s-Block Metal Dibenzoazepinate Complexes: Evidence for Mg--Alkene
 Encapsulation
;
_journal_issue 9
_journal_name_full Organometallics
_journal_page_first 1860
_journal_paper_doi 10.1021/acs.organomet.7b00200
_journal_volume 36
_journal_year 2017
_chemical_formula_moiety 'C56 H40 Mg2 N4, 5(C3 H3)'
_chemical_formula_sum 'C71 H55 Mg2 N4'
_chemical_formula_weight 1012.81
_space_group_crystal_system triclinic
_space_group_IT_number 2
_space_group_name_Hall '-P 1'
_space_group_name_H-M_alt 'P -1'
_symmetry_space_group_name_Hall '-P 1'
_symmetry_space_group_name_H-M 'P -1'
_atom_sites_solution_hydrogens geom
_atom_sites_solution_primary direct
_audit_creation_date 2017-02-28
_audit_creation_method
;
Olex2 1.2
(compiled 2017.02.23 svn.r3390 for OlexSys, GUI svn.r5320)
;
_cell_angle_alpha 93.888(3)
_cell_angle_beta 97.013(3)
_cell_angle_gamma 117.926(4)
_cell_formula_units_Z 2
_cell_length_a 10.6789(5)
_cell_length_b 11.3975(5)
_cell_length_c 24.8650(8)
_cell_measurement_reflns_used 11359
_cell_measurement_temperature 99.98(10)
_cell_measurement_theta_max 29.2960
_cell_measurement_theta_min 3.3740
_cell_volume 2626.9(2)
_computing_cell_refinement 'CrysAlisPro 1.171.38.46 (Rigaku OD, 2015)'
_computing_data_collection 'CrysAlisPro 1.171.38.46 (Rigaku OD, 2015)'
_computing_data_reduction 'CrysAlisPro 1.171.38.46 (Rigaku OD, 2015)'
_computing_molecular_graphics 'Olex2 (Dolomanov et al., 2009)'
_computing_publication_material 'Olex2 (Dolomanov et al., 2009)'
_computing_structure_refinement 'ShelXL (Sheldrick, 2015)'
_computing_structure_solution 'ShelXT (Sheldrick, 2015)'
_diffrn_ambient_environment N~2~
_diffrn_ambient_temperature 99.98(10)
_diffrn_detector 'CCD plate'
_diffrn_detector_area_resol_mean 5.2903
_diffrn_detector_type AtlasS2
_diffrn_measured_fraction_theta_full 0.998
_diffrn_measured_fraction_theta_max 0.996
_diffrn_measurement_details
;
List of Runs (angles in degrees, time in seconds):

  # Type    Start    End  Width  t~exp~   \w     \q     \k     \f   Frames
--------------------------------------------------------------------------
  1  \w    -20.00  88.00   1.00   40.00    --   12.17  77.00 -90.00  108
  2  \w    -20.00  88.00   1.00   40.00    --   12.17  77.00  30.00  108
  3  \w    -20.00  88.00   1.00   40.00    --   12.17  77.00 150.00  108
  4  \w      8.00  74.00   1.00   40.00    --   12.17-135.00 -33.00   66
  5  \w     35.00  81.00   1.00   40.00    --   12.17 178.00 -90.00   46
  6  \w      8.00  74.00   1.00   40.00    --   12.17-135.00 146.00   66
;
_diffrn_measurement_device 'four-circle diffractometer'
_diffrn_measurement_device_type 'SuperNova, Dual, Cu at zero, AtlasS2'
_diffrn_measurement_method '\w scans'
_diffrn_orient_matrix_type 'CrysAlisPro convention (1999,Acta A55,543-557)'
_diffrn_orient_matrix_UB_11 -0.0622672000
_diffrn_orient_matrix_UB_12 0.0081280000
_diffrn_orient_matrix_UB_13 -0.0036957000
_diffrn_orient_matrix_UB_21 -0.0184241000
_diffrn_orient_matrix_UB_22 -0.0318100000
_diffrn_orient_matrix_UB_23 -0.0274571000
_diffrn_orient_matrix_UB_31 -0.0401501000
_diffrn_orient_matrix_UB_32 -0.0631314000
_diffrn_orient_matrix_UB_33 0.0086972000
_diffrn_radiation_monochromator mirror
_diffrn_radiation_probe x-ray
_diffrn_radiation_type MoK\a
_diffrn_radiation_wavelength 0.71073
_diffrn_reflns_av_R_equivalents 0.0416
_diffrn_reflns_av_unetI/netI 0.0529
_diffrn_reflns_Laue_measured_fraction_full 0.998
_diffrn_reflns_Laue_measured_fraction_max 0.996
_diffrn_reflns_limit_h_max 13
_diffrn_reflns_limit_h_min -13
_diffrn_reflns_limit_k_max 14
_diffrn_reflns_limit_k_min -14
_diffrn_reflns_limit_l_max 31
_diffrn_reflns_limit_l_min -31
_diffrn_reflns_number 31043
_diffrn_reflns_point_group_measured_fraction_full 0.998
_diffrn_reflns_point_group_measured_fraction_max 0.996
_diffrn_reflns_theta_full 25.242
_diffrn_reflns_theta_max 26.371
_diffrn_reflns_theta_min 3.025
_diffrn_source 'micro-focus sealed X-ray tube'
_diffrn_source_type 'SuperNova (Mo) X-ray Source'
_exptl_absorpt_coefficient_mu 0.096
_exptl_absorpt_correction_T_max 1.000
_exptl_absorpt_correction_T_min 0.564
_exptl_absorpt_correction_type gaussian
_exptl_absorpt_process_details
;
CrysAlisPro 1.171.38.46 (Rigaku Oxford Diffraction, 2015)
Numerical absorption correction based on gaussian integration over
            a multifaceted crystal model
Empirical absorption correction using spherical harmonics,
 implemented in SCALE3 ABSPACK scaling algorithm.
;
_exptl_crystal_colour 'clear orange'
_exptl_crystal_colour_lustre clear
_exptl_crystal_colour_primary orange
_exptl_crystal_density_diffrn 1.280
_exptl_crystal_description plank
_exptl_crystal_F_000 1066
_exptl_crystal_size_max 0.319
_exptl_crystal_size_mid 0.205
_exptl_crystal_size_min 0.128
_refine_diff_density_max 0.566
_refine_diff_density_min -0.399
_refine_diff_density_rms 0.062
_refine_ls_extinction_method none
_refine_ls_goodness_of_fit_ref 1.173
_refine_ls_hydrogen_treatment constr
_refine_ls_matrix_type full
_refine_ls_number_parameters 694
_refine_ls_number_reflns 10715
_refine_ls_number_restraints 0
_refine_ls_restrained_S_all 1.173
_refine_ls_R_factor_all 0.0882
_refine_ls_R_factor_gt 0.0754
_refine_ls_shift/su_max 0.001
_refine_ls_shift/su_mean 0.000
_refine_ls_structure_factor_coef Fsqd
_refine_ls_weighting_details 'w=1/[\s^2^(Fo^2^)+(0.0179P)^2^+5.1586P] where P=(Fo^2^+2Fc^2^)/3'
_refine_ls_weighting_scheme calc
_refine_ls_wR_factor_gt 0.1456
_refine_ls_wR_factor_ref 0.1519
_reflns_Friedel_coverage 0.000
_reflns_number_gt 8966
_reflns_number_total 10715
_reflns_threshold_expression 'I > 2\s(I)'
_cod_data_source_file om7b00200_si_002.cif
_cod_data_source_block hasj170215b
_cod_depositor_comments 'Adding full bibliography for 4087263--4087266.cif.'
_cod_database_code 4087265
_shelx_shelxl_version_number 2014/7
_chemical_oxdiff_formula 'C H Mg N'
_shelx_space_group_comment
;
The symmetry employed for this shelxl refinement is uniquely defined
by the following loop, which should always be used as a source of
symmetry information in preference to the above space-group names.
They are only intended as comments.
;
_reflns_odcompleteness_completeness 99.56
_reflns_odcompleteness_iscentric 1
_reflns_odcompleteness_theta 26.32
_olex2_refinement_description
;
1. Fixed Uiso
 At 1.2 times of:
  All C(H) groups
2.a Ternary CH refined with riding coordinates:
 C7(H7), C35(H35), C36(H36), C21(H21), C8(H8)
2.b Aromatic/amide H refined with riding coordinates:
 C55(H55), C2(H2), C30(H30), C13(H13), C27(H27), C52(H52), C50(H50), C22(H22),
 C10(H10), C16(H16), C31(H31), C26(H26), C12(H12), C44(H44), C53(H53), C49(H49),
  C25(H25), C18(H18), C33(H33), C17(H17), C60(H60), C54(H54), C5(H5), C3(H3),
 C40(H40), C32(H32), C38(H38), C11(H11), C41(H41), C24(H24), C62(H62), C19(H19),
  C39(H39), C4(H4), C57(H57), C58(H58), C61(H61), C46(H46), C47(H47), C45(H45),
 C59(H59), C71(H71), C70(H70), C69(H69), C67(H67), C68(H68), C66(H66), C65(H65),
  C64(H64), C63(H63)
;
_olex2_date_sample_data_collection 2017-02-15
_olex2_submission_special_instructions 'No special instructions were received'
_oxdiff_exptl_absorpt_empirical_details
;
Empirical correction (ABSPACK) includes:
- Absorption correction using spherical harmonics
- Frame scaling
;
_oxdiff_exptl_absorpt_empirical_full_max 1.243
_oxdiff_exptl_absorpt_empirical_full_min 0.807

loop_
_space_group_symop_operation_xyz
'x, y, z'
'-x, -y, -z'

loop_
_atom_site_label
_atom_site_type_symbol
_atom_site_fract_x
_atom_site_fract_y
_atom_site_fract_z
_atom_site_U_iso_or_equiv
_atom_site_adp_type
_atom_site_occupancy
_atom_site_site_symmetry_order
_atom_site_calc_flag
_atom_site_refinement_flags_posn
Mg2 Mg 0.39115(9) 0.11369(9) 0.74155(4) 0.0151(2) Uani 1 1 d .
Mg1 Mg 0.63601(10) 0.10625(9) 0.75025(4) 0.0170(2) Uani 1 1 d .
N1 N 0.5716(2) 0.2128(2) 0.80623(9) 0.0167(5) Uani 1 1 d .
N2 N 0.4221(2) -0.0576(2) 0.74630(9) 0.0176(5) Uani 1 1 d .
N3 N 0.5426(2) 0.1730(2) 0.68631(9) 0.0176(5) Uani 1 1 d .
N4 N 0.2084(2) 0.1258(2) 0.73253(9) 0.0173(5) Uani 1 1 d .
C43 C 0.1180(3) 0.0792(3) 0.68117(11) 0.0181(6) Uani 1 1 d .
C29 C 0.6586(3) 0.3005(3) 0.68045(11) 0.0174(6) Uani 1 1 d .
C14 C 0.6099(3) 0.1808(3) 0.85881(11) 0.0178(6) Uani 1 1 d .
C55 C 0.1975(3) 0.2052(3) 0.82268(12) 0.0192(6) Uani 1 1 d .
H55 H 0.1782 0.1215 0.8320 0.023 Uiso 1 1 calc R
C15 C 0.4046(3) -0.1608(3) 0.70454(11) 0.0183(6) Uani 1 1 d .
C56 C 0.2065(3) 0.2262(3) 0.76834(11) 0.0175(6) Uani 1 1 d .
C28 C 0.3967(3) -0.1159(3) 0.79590(11) 0.0181(6) Uani 1 1 d .
C42 C 0.4961(3) 0.0878(3) 0.63446(11) 0.0192(6) Uani 1 1 d .
C2 C 0.5878(3) 0.4368(3) 0.81483(11) 0.0195(6) Uani 1 1 d .
H2 H 0.4902 0.3973 0.8166 0.023 Uiso 1 1 calc R
C34 C 0.7945(3) 0.3122(3) 0.67654(11) 0.0192(6) Uani 1 1 d .
C30 C 0.6429(3) 0.4159(3) 0.68157(11) 0.0197(6) Uani 1 1 d .
H30 H 0.5535 0.4096 0.6834 0.024 Uiso 1 1 calc R
C13 C 0.5167(3) 0.1428(3) 0.89658(12) 0.0187(6) Uani 1 1 d .
H13 H 0.4273 0.1386 0.8881 0.022 Uiso 1 1 calc R
C23 C 0.5023(3) -0.1399(3) 0.82517(12) 0.0198(6) Uani 1 1 d .
C27 C 0.2712(3) -0.1460(3) 0.81671(12) 0.0216(6) Uani 1 1 d .
H27 H 0.2000 -0.1327 0.7972 0.026 Uiso 1 1 calc R
C1 C 0.6542(3) 0.3571(3) 0.81047(11) 0.0171(6) Uani 1 1 d .
C20 C 0.5128(3) -0.1984(3) 0.70499(12) 0.0207(6) Uani 1 1 d .
C52 C 0.2482(3) 0.4515(3) 0.79609(12) 0.0210(6) Uani 1 1 d .
H52 H 0.2645 0.5348 0.7872 0.025 Uiso 1 1 calc R
C50 C 0.2448(3) 0.3881(3) 0.69938(12) 0.0211(6) Uani 1 1 d .
H50 H 0.2947 0.4795 0.6974 0.025 Uiso 1 1 calc R
C51 C 0.2297(3) 0.3530(3) 0.75428(12) 0.0195(6) Uani 1 1 d .
C9 C 0.7444(3) 0.1857(3) 0.87207(12) 0.0208(6) Uani 1 1 d .
C22 C 0.6318(3) -0.1164(3) 0.80308(12) 0.0219(6) Uani 1 1 d .
H22 H 0.7179 -0.0809 0.8277 0.026 Uiso 1 1 calc R
C7 C 0.8759(3) 0.3374(3) 0.80717(12) 0.0230(6) Uani 1 1 d .
H7 H 0.9631 0.3729 0.7907 0.028 Uiso 1 1 calc R
C6 C 0.8021(3) 0.4181(3) 0.80883(11) 0.0199(6) Uani 1 1 d .
C10 C 0.7811(3) 0.1509(3) 0.92227(13) 0.0255(7) Uani 1 1 d .
H10 H 0.8686 0.1514 0.9306 0.031 Uiso 1 1 calc R
C16 C 0.2850(3) -0.2213(3) 0.66288(12) 0.0203(6) Uani 1 1 d .
H16 H 0.2119 -0.1987 0.6630 0.024 Uiso 1 1 calc R
C35 C 0.8163(3) 0.1937(3) 0.67557(12) 0.0211(6) Uani 1 1 d .
H35 H 0.9151 0.2109 0.6873 0.025 Uiso 1 1 calc R
C31 C 0.7597(3) 0.5390(3) 0.67995(12) 0.0226(6) Uani 1 1 d .
H31 H 0.7485 0.6152 0.6813 0.027 Uiso 1 1 calc R
C26 C 0.2514(3) -0.1955(3) 0.86629(12) 0.0245(6) Uani 1 1 d .
H26 H 0.1674 -0.2147 0.8798 0.029 Uiso 1 1 calc R
C12 C 0.5555(3) 0.1114(3) 0.94656(12) 0.0235(6) Uani 1 1 d .
H12 H 0.4926 0.0872 0.9716 0.028 Uiso 1 1 calc R
C44 C 0.0352(3) -0.0604(3) 0.66601(12) 0.0229(6) Uani 1 1 d .
H44 H 0.0314 -0.1162 0.6921 0.027 Uiso 1 1 calc R
C53 C 0.2434(3) 0.4302(3) 0.84973(13) 0.0242(6) Uani 1 1 d .
H53 H 0.2580 0.4985 0.8766 0.029 Uiso 1 1 calc R
C49 C 0.1973(3) 0.3079(3) 0.65157(12) 0.0230(6) Uani 1 1 d .
H49 H 0.2201 0.3506 0.6208 0.028 Uiso 1 1 calc R
C36 C 0.7210(3) 0.0691(3) 0.64968(12) 0.0222(6) Uani 1 1 d .
H36 H 0.7565 0.0042 0.6464 0.027 Uiso 1 1 calc R
C25 C 0.3562(3) -0.2163(3) 0.89569(12) 0.0251(7) Uani 1 1 d .
H25 H 0.3426 -0.2497 0.9288 0.030 Uiso 1 1 calc R
C37 C 0.5796(3) 0.0302(3) 0.61801(12) 0.0209(6) Uani 1 1 d .
C21 C 0.6362(3) -0.1422(3) 0.74979(13) 0.0229(6) Uani 1 1 d .
H21 H 0.7232 -0.1433 0.7417 0.027 Uiso 1 1 calc R
C18 C 0.3822(3) -0.3487(3) 0.62038(12) 0.0249(6) Uani 1 1 d .
H18 H 0.3752 -0.4105 0.5921 0.030 Uiso 1 1 calc R
C33 C 0.9103(3) 0.4373(3) 0.67503(12) 0.0233(6) Uani 1 1 d .
H33 H 1.0002 0.4450 0.6731 0.028 Uiso 1 1 calc R
C17 C 0.2733(3) -0.3149(3) 0.62123(12) 0.0234(6) Uani 1 1 d .
H17 H 0.1923 -0.3552 0.5938 0.028 Uiso 1 1 calc R
C8 C 0.8495(3) 0.2331(3) 0.83483(12) 0.0234(6) Uani 1 1 d .
H8 H 0.9233 0.2047 0.8388 0.028 Uiso 1 1 calc R
C60 C 0.5309(3) 0.4345(3) 0.95863(13) 0.0252(6) Uani 1 1 d .
H60 H 0.5517 0.3908 0.9310 0.030 Uiso 1 1 calc R
C54 C 0.2163(3) 0.3047(3) 0.86334(12) 0.0234(6) Uani 1 1 d .
H54 H 0.2108 0.2878 0.8993 0.028 Uiso 1 1 calc R
C5 C 0.8791(3) 0.5569(3) 0.80967(12) 0.0242(6) Uani 1 1 d .
H5 H 0.9763 0.5973 0.8072 0.029 Uiso 1 1 calc R
C3 C 0.6670(3) 0.5750(3) 0.81660(12) 0.0245(6) Uani 1 1 d .
H3 H 0.6222 0.6275 0.8194 0.029 Uiso 1 1 calc R
C40 C 0.3174(3) -0.0350(3) 0.55342(13) 0.0271(7) Uani 1 1 d .
H40 H 0.2307 -0.0554 0.5315 0.032 Uiso 1 1 calc R
C32 C 0.8933(3) 0.5506(3) 0.67634(12) 0.0245(6) Uani 1 1 d .
H32 H 0.9710 0.6338 0.6748 0.029 Uiso 1 1 calc R
C38 C 0.5268(3) -0.0630(3) 0.57052(12) 0.0250(7) Uani 1 1 d .
H38 H 0.5799 -0.1035 0.5603 0.030 Uiso 1 1 calc R
C11 C 0.6884(3) 0.1159(3) 0.95940(12) 0.0255(7) Uani 1 1 d .
H11 H 0.7146 0.0952 0.9930 0.031 Uiso 1 1 calc R
C41 C 0.3674(3) 0.0563(3) 0.60105(12) 0.0230(6) Uani 1 1 d .
H41 H 0.3140 0.0969 0.6107 0.028 Uiso 1 1 calc R
C24 C 0.4812(3) -0.1872(3) 0.87556(12) 0.0244(6) Uani 1 1 d .
H24 H 0.5523 -0.1993 0.8959 0.029 Uiso 1 1 calc R
C48 C 0.1136(3) 0.1612(3) 0.64121(12) 0.0203(6) Uani 1 1 d .
C62 C 0.5194(3) 0.6278(3) 0.99671(13) 0.0270(7) Uani 1 1 d .
H62 H 0.5327 0.7139 0.9945 0.032 Uiso 1 1 calc R
C19 C 0.5008(3) -0.2903(3) 0.66153(12) 0.0247(7) Uani 1 1 d .
H19 H 0.5743 -0.3122 0.6605 0.030 Uiso 1 1 calc R
C39 C 0.3969(4) -0.0959(3) 0.53843(13) 0.0279(7) Uani 1 1 d .
H39 H 0.3626 -0.1584 0.5069 0.033 Uiso 1 1 calc R
C4 C 0.8120(3) 0.6345(3) 0.81416(12) 0.0271(7) Uani 1 1 d .
H4 H 0.8646 0.7270 0.8155 0.032 Uiso 1 1 calc R
C57 C 1.0275(3) 0.5138(3) 0.94705(13) 0.0267(7) Uani 1 1 d .
H57 H 1.0463 0.5233 0.9116 0.032 Uiso 1 1 calc R
C58 C 0.9108(3) 0.5225(3) 0.96176(13) 0.0280(7) Uani 1 1 d .
H58 H 0.8506 0.5373 0.9361 0.034 Uiso 1 1 calc R
C61 C 0.5498(3) 0.5627(3) 0.95546(13) 0.0270(7) Uani 1 1 d .
H61 H 0.5831 0.6050 0.9255 0.032 Uiso 1 1 calc R
C46 C -0.0425(3) -0.0376(3) 0.57465(13) 0.0297(7) Uani 1 1 d .
H46 H -0.0943 -0.0758 0.5395 0.036 Uiso 1 1 calc R
C47 C 0.0347(3) 0.1011(3) 0.58899(12) 0.0257(7) Uani 1 1 d .
H47 H 0.0334 0.1553 0.5628 0.031 Uiso 1 1 calc R
C45 C -0.0405(4) -0.1173(3) 0.61381(13) 0.0307(7) Uani 1 1 d .
H45 H -0.0906 -0.2101 0.6049 0.037 Uiso 1 1 calc R
C59 C 0.8841(4) 0.5089(3) 1.01458(13) 0.0294(7) Uani 1 1 d .
H59 H 0.8059 0.5152 1.0244 0.035 Uiso 1 1 calc R
C71 C 0.8883(4) 0.4706(3) 0.52903(13) 0.0322(7) Uani 1 1 d .
H71 H 0.8133 0.4509 0.5484 0.039 Uiso 1 1 calc R
C70 C 0.9319(4) 0.5775(3) 0.49968(14) 0.0339(8) Uani 1 1 d .
H70 H 0.8862 0.6298 0.4995 0.041 Uiso 1 1 calc R
C69 C 1.0433(4) 0.6073(3) 0.47048(14) 0.0332(7) Uani 1 1 d .
H69 H 1.0722 0.6792 0.4507 0.040 Uiso 1 1 calc R
C67 C 0.5069(4) 0.4200(4) 0.53847(15) 0.0404(9) Uani 1 1 d .
H67 H 0.5121 0.3665 0.5644 0.048 Uiso 1 1 calc R
C68 C 0.4028(4) 0.3649(4) 0.49241(16) 0.0415(9) Uani 1 1 d .
H68 H 0.3366 0.2739 0.4870 0.050 Uiso 1 1 calc R
C66 C 0.6031(4) 0.5544(4) 0.54606(15) 0.0423(9) Uani 1 1 d .
H66 H 0.6734 0.5920 0.5774 0.051 Uiso 1 1 calc R
C65 C 0.8975(4) 0.8696(4) 0.99750(19) 0.0514(11) Uani 1 1 d .
H65 H 0.8277 0.7806 0.9958 0.062 Uiso 1 1 calc R
C64 C 0.9922(5) 0.9046(4) 0.96153(17) 0.0532(11) Uani 1 1 d .
H64 H 0.9863 0.8393 0.9353 0.064 Uiso 1 1 calc R
C63 C 1.0949(5) 1.0346(5) 0.96401(18) 0.0540(11) Uani 1 1 d .
H63 H 1.1594 1.0582 0.9397 0.065 Uiso 1 1 calc R

loop_
_atom_site_aniso_label
_atom_site_aniso_U_11
_atom_site_aniso_U_22
_atom_site_aniso_U_33
_atom_site_aniso_U_23
_atom_site_aniso_U_13
_atom_site_aniso_U_12
Mg2 0.0116(5) 0.0105(4) 0.0251(5) 0.0039(3) 0.0046(4) 0.0065(4)
Mg1 0.0123(5) 0.0132(4) 0.0282(5) 0.0048(4) 0.0057(4) 0.0076(4)
N1 0.0132(12) 0.0117(11) 0.0253(13) 0.0033(9) 0.0033(9) 0.0059(9)
N2 0.0185(13) 0.0095(11) 0.0272(13) 0.0039(9) 0.0063(9) 0.0079(10)
N3 0.0135(12) 0.0156(11) 0.0272(13) 0.0058(9) 0.0073(9) 0.0087(10)
N4 0.0139(12) 0.0141(11) 0.0268(13) 0.0030(9) 0.0041(9) 0.0091(10)
C43 0.0120(14) 0.0182(14) 0.0276(15) 0.0024(11) 0.0065(11) 0.0095(12)
C29 0.0141(14) 0.0152(13) 0.0232(15) 0.0059(10) 0.0050(11) 0.0064(11)
C14 0.0167(15) 0.0076(12) 0.0268(15) 0.0003(10) 0.0015(11) 0.0048(11)
C55 0.0119(14) 0.0132(13) 0.0322(16) 0.0042(11) 0.0049(11) 0.0053(11)
C15 0.0192(15) 0.0098(13) 0.0280(15) 0.0072(10) 0.0091(11) 0.0069(11)
C56 0.0085(13) 0.0138(13) 0.0298(15) 0.0008(11) 0.0020(11) 0.0057(11)
C28 0.0172(15) 0.0074(12) 0.0284(15) 0.0023(10) 0.0038(11) 0.0049(11)
C42 0.0192(15) 0.0133(13) 0.0261(15) 0.0092(11) 0.0098(11) 0.0064(12)
C2 0.0158(15) 0.0159(14) 0.0259(15) 0.0036(11) 0.0057(11) 0.0063(12)
C34 0.0175(15) 0.0173(14) 0.0251(15) 0.0054(11) 0.0065(11) 0.0095(12)
C30 0.0170(15) 0.0211(14) 0.0257(15) 0.0061(11) 0.0053(11) 0.0122(12)
C13 0.0151(14) 0.0085(12) 0.0316(16) 0.0015(11) 0.0037(11) 0.0052(11)
C23 0.0194(15) 0.0090(12) 0.0296(16) 0.0008(11) 0.0020(11) 0.0066(11)
C27 0.0202(16) 0.0131(13) 0.0278(16) -0.0005(11) 0.0012(12) 0.0061(12)
C1 0.0147(14) 0.0127(13) 0.0212(14) 0.0028(10) 0.0025(10) 0.0045(11)
C20 0.0223(16) 0.0125(13) 0.0315(16) 0.0080(11) 0.0099(12) 0.0100(12)
C52 0.0098(14) 0.0129(13) 0.0393(18) 0.0009(11) 0.0022(11) 0.0056(11)
C50 0.0136(14) 0.0128(13) 0.0369(17) 0.0077(12) 0.0062(12) 0.0054(11)
C51 0.0091(14) 0.0165(14) 0.0341(16) 0.0026(11) 0.0031(11) 0.0076(11)
C9 0.0177(15) 0.0129(13) 0.0305(16) 0.0009(11) -0.0001(11) 0.0076(12)
C22 0.0163(15) 0.0114(13) 0.0374(17) 0.0049(11) 0.0001(12) 0.0071(12)
C7 0.0092(14) 0.0246(15) 0.0304(16) 0.0018(12) 0.0028(11) 0.0045(12)
C6 0.0155(15) 0.0176(14) 0.0231(15) 0.0042(11) 0.0029(11) 0.0052(12)
C10 0.0227(17) 0.0161(14) 0.0366(18) 0.0030(12) -0.0022(13) 0.0104(13)
C16 0.0174(15) 0.0139(13) 0.0311(16) 0.0068(11) 0.0092(11) 0.0070(12)
C35 0.0125(14) 0.0201(14) 0.0351(17) 0.0084(12) 0.0100(12) 0.0096(12)
C31 0.0247(16) 0.0164(14) 0.0299(16) 0.0084(11) 0.0068(12) 0.0114(13)
C26 0.0217(16) 0.0155(14) 0.0279(16) -0.0008(11) 0.0063(12) 0.0020(12)
C12 0.0271(17) 0.0128(13) 0.0284(16) 0.0025(11) 0.0058(12) 0.0076(13)
C44 0.0179(15) 0.0173(14) 0.0339(17) 0.0050(12) 0.0059(12) 0.0083(12)
C53 0.0173(15) 0.0197(15) 0.0350(17) -0.0050(12) 0.0021(12) 0.0101(13)
C49 0.0197(16) 0.0222(15) 0.0342(17) 0.0121(12) 0.0103(12) 0.0137(13)
C36 0.0209(16) 0.0201(15) 0.0337(17) 0.0102(12) 0.0141(12) 0.0135(13)
C25 0.0313(18) 0.0101(13) 0.0268(16) 0.0033(11) 0.0056(13) 0.0040(13)
C37 0.0214(16) 0.0155(14) 0.0297(16) 0.0091(11) 0.0123(12) 0.0095(12)
C21 0.0199(16) 0.0149(14) 0.0397(18) 0.0084(12) 0.0086(12) 0.0118(12)
C18 0.0325(18) 0.0148(14) 0.0289(16) 0.0043(11) 0.0122(13) 0.0107(13)
C33 0.0161(15) 0.0242(15) 0.0311(17) 0.0068(12) 0.0082(12) 0.0096(13)
C17 0.0241(17) 0.0141(14) 0.0291(16) 0.0055(11) 0.0076(12) 0.0059(12)
C8 0.0107(14) 0.0251(15) 0.0344(17) 0.0005(12) -0.0011(11) 0.0104(12)
C60 0.0242(17) 0.0209(15) 0.0311(17) -0.0009(12) 0.0042(12) 0.0121(13)
C54 0.0175(15) 0.0241(15) 0.0286(16) 0.0021(12) 0.0054(12) 0.0100(13)
C5 0.0139(15) 0.0223(15) 0.0279(16) 0.0052(12) 0.0036(11) 0.0016(12)
C3 0.0313(18) 0.0161(14) 0.0281(16) 0.0035(11) 0.0063(13) 0.0126(13)
C40 0.0221(17) 0.0227(16) 0.0296(17) 0.0089(12) 0.0044(12) 0.0046(13)
C32 0.0222(16) 0.0155(14) 0.0330(17) 0.0073(12) 0.0073(12) 0.0059(12)
C38 0.0266(17) 0.0171(14) 0.0342(17) 0.0095(12) 0.0172(13) 0.0094(13)
C11 0.0297(18) 0.0161(14) 0.0283(16) 0.0033(12) -0.0024(13) 0.0106(13)
C41 0.0206(16) 0.0209(15) 0.0297(16) 0.0090(12) 0.0085(12) 0.0101(13)
C24 0.0307(18) 0.0118(13) 0.0286(16) 0.0019(11) 0.0000(12) 0.0099(13)
C48 0.0149(15) 0.0211(14) 0.0310(16) 0.0055(12) 0.0082(11) 0.0125(12)
C62 0.0286(18) 0.0162(14) 0.0377(18) 0.0022(12) 0.0037(13) 0.0126(13)
C19 0.0306(18) 0.0164(14) 0.0361(18) 0.0093(12) 0.0145(13) 0.0159(13)
C39 0.0336(19) 0.0169(15) 0.0267(17) 0.0040(12) 0.0106(13) 0.0055(14)
C4 0.0286(18) 0.0121(14) 0.0309(17) 0.0034(11) 0.0048(13) 0.0020(13)
C57 0.0238(17) 0.0238(16) 0.0276(16) 0.0040(12) 0.0059(12) 0.0072(13)
C58 0.0259(17) 0.0260(16) 0.0316(17) 0.0040(13) 0.0009(13) 0.0131(14)
C61 0.0273(18) 0.0218(15) 0.0322(17) 0.0062(12) 0.0065(13) 0.0114(14)
C46 0.0265(18) 0.0320(18) 0.0284(17) -0.0036(13) -0.0018(13) 0.0150(15)
C47 0.0263(17) 0.0302(17) 0.0290(17) 0.0061(13) 0.0063(12) 0.0198(14)
C45 0.0302(19) 0.0199(15) 0.0374(19) -0.0026(13) 0.0021(14) 0.0100(14)
C59 0.0250(18) 0.0307(17) 0.0323(18) 0.0011(13) 0.0044(13) 0.0138(15)
C71 0.0264(18) 0.0378(19) 0.0328(18) -0.0029(14) 0.0036(13) 0.0172(16)
C70 0.035(2) 0.0335(18) 0.0381(19) -0.0053(14) -0.0002(15) 0.0234(16)
C69 0.034(2) 0.0289(17) 0.0337(18) -0.0010(13) -0.0004(14) 0.0151(15)
C67 0.036(2) 0.050(2) 0.042(2) 0.0090(17) 0.0090(16) 0.0262(19)
C68 0.032(2) 0.036(2) 0.054(2) -0.0038(17) 0.0104(17) 0.0152(17)
C66 0.031(2) 0.057(2) 0.036(2) -0.0043(17) -0.0015(15) 0.0230(19)
C65 0.029(2) 0.031(2) 0.086(3) 0.015(2) 0.006(2) 0.0075(17)
C64 0.067(3) 0.050(3) 0.050(2) 0.0017(19) 0.004(2) 0.035(2)
C63 0.054(3) 0.068(3) 0.068(3) 0.039(2) 0.033(2) 0.043(2)

loop_
_atom_type_symbol
_atom_type_description
_atom_type_scat_dispersion_real
_atom_type_scat_dispersion_imag
_atom_type_scat_source
C C 0.0033 0.0016 'International Tables Vol C Tables 4.2.6.8 and 6.1.1.4'
H H 0.0000 0.0000 'International Tables Vol C Tables 4.2.6.8 and 6.1.1.4'
Mg Mg 0.0486 0.0363 'International Tables Vol C Tables 4.2.6.8 and 6.1.1.4'
N N 0.0061 0.0033 'International Tables Vol C Tables 4.2.6.8 and 6.1.1.4'

loop_
_exptl_crystal_face_index_h
_exptl_crystal_face_index_k
_exptl_crystal_face_index_l
_exptl_crystal_face_perp_dist
3 12 -3 0.1521
-3 -12 3 0.1662
1 -2 34 0.0458
0 14 -14 0.1402
-15 9 12 0.0756
13 -14 -4 0.1001
15 -9 3 0.1113
-15 8 -2 0.0932
-2 -12 16 0.1445
-7 4 -28 0.0977
0 1 -35 0.0748
1 6 28 0.0997
7 -7 -30 0.0937
-6 12 23 0.1197
-6 -4 30 0.1111
2 -14 -7 0.1591
12 -15 5 0.0967
5 -15 12 0.1259
15 -10 -3 0.1040
11 -8 19 0.0837

loop_
_geom_angle_atom_site_label_1
_geom_angle_atom_site_label_2
_geom_angle_atom_site_label_3
_geom_angle
_geom_angle_site_symmetry_1
_geom_angle_site_symmetry_3
N1 Mg2 N2 85.95(9) . .
N1 Mg2 N3 86.95(9) . .
N2 Mg2 N3 86.59(9) . .
N4 Mg2 N1 127.83(10) . .
N4 Mg2 N2 129.74(10) . .
N4 Mg2 N3 125.53(10) . .
N1 Mg1 C7 69.45(9) . .
N1 Mg1 C35 131.25(9) . .
N1 Mg1 C36 151.67(9) . .
N1 Mg1 C21 132.08(9) . .
N1 Mg1 C8 72.08(9) . .
N2 Mg1 N1 84.72(9) . .
N2 Mg1 C7 150.41(10) . .
N2 Mg1 C35 133.45(10) . .
N2 Mg1 C36 106.20(9) . .
N2 Mg1 C21 68.52(9) . .
N2 Mg1 C8 130.13(10) . .
N3 Mg1 N1 86.25(9) . .
N3 Mg1 N2 86.22(9) . .
N3 Mg1 C7 105.55(9) . .
N3 Mg1 C35 70.85(9) . .
N3 Mg1 C36 68.92(9) . .
N3 Mg1 C21 128.38(10) . .
N3 Mg1 C8 133.45(10) . .
C7 Mg1 C36 103.37(9) . .
C7 Mg1 C21 118.73(9) . .
C35 Mg1 C7 76.03(9) . .
C35 Mg1 C36 28.04(8) . .
C35 Mg1 C21 94.43(9) . .
C21 Mg1 C36 75.90(9) . .
C8 Mg1 C7 28.47(9) . .
C8 Mg1 C35 93.01(10) . .
C8 Mg1 C36 115.16(9) . .
C8 Mg1 C21 95.22(9) . .
Mg2 N1 Mg1 75.91(8) . .
C14 N1 Mg2 134.21(18) . .
C14 N1 Mg1 103.23(16) . .
C14 N1 C1 105.4(2) . .
C1 N1 Mg2 116.85(16) . .
C1 N1 Mg1 113.80(17) . .
Mg2 N2 Mg1 75.93(8) . .
C15 N2 Mg2 131.50(18) . .
C15 N2 Mg1 106.31(17) . .
C28 N2 Mg2 115.72(17) . .
C28 N2 Mg1 114.54(18) . .
C28 N2 C15 107.2(2) . .
Mg1 N3 Mg2 75.97(8) . .
C29 N3 Mg2 132.31(18) . .
C29 N3 Mg1 103.69(16) . .
C29 N3 C42 107.9(2) . .
C42 N3 Mg2 115.79(17) . .
C42 N3 Mg1 113.68(16) . .
C43 N4 Mg2 118.56(17) . .
C43 N4 C56 119.6(2) . .
C56 N4 Mg2 116.58(17) . .
N4 C43 C44 117.4(2) . .
N4 C43 C48 125.2(3) . .
C44 C43 C48 117.2(3) . .
C34 C29 N3 119.4(2) . .
C30 C29 N3 121.7(2) . .
C30 C29 C34 118.8(2) . .
C13 C14 N1 122.0(2) . .
C13 C14 C9 118.8(3) . .
C9 C14 N1 119.1(2) . .
C56 C55 H55 118.8 . .
C54 C55 H55 118.8 . .
C54 C55 C56 122.5(3) . .
C20 C15 N2 119.3(3) . .
C16 C15 N2 121.4(2) . .
C16 C15 C20 119.3(3) . .
N4 C56 C51 124.3(3) . .
C55 C56 N4 117.3(2) . .
C55 C56 C51 118.0(2) . .
C23 C28 N2 119.5(2) . .
C27 C28 N2 121.3(2) . .
C27 C28 C23 119.1(3) . .
C37 C42 N3 119.7(3) . .
C41 C42 N3 121.4(2) . .
C41 C42 C37 118.9(3) . .
C1 C2 H2 119.9 . .
C3 C2 H2 119.9 . .
C3 C2 C1 120.2(3) . .
C29 C34 C35 120.7(2) . .
C33 C34 C29 119.8(2) . .
C33 C34 C35 119.4(3) . .
C29 C30 H30 119.9 . .
C31 C30 C29 120.2(3) . .
C31 C30 H30 119.9 . .
C14 C13 H13 119.6 . .
C12 C13 C14 120.9(3) . .
C12 C13 H13 119.6 . .
C28 C23 C22 120.6(3) . .
C24 C23 C28 119.0(3) . .
C24 C23 C22 120.4(3) . .
C28 C27 H27 119.6 . .
C26 C27 C28 120.8(3) . .
C26 C27 H27 119.6 . .
C2 C1 N1 120.7(2) . .
C2 C1 C6 119.3(2) . .
C6 C1 N1 119.9(2) . .
C15 C20 C21 120.7(3) . .
C19 C20 C15 118.8(3) . .
C19 C20 C21 120.4(3) . .
C51 C52 H52 118.6 . .
C53 C52 H52 118.6 . .
C53 C52 C51 122.8(3) . .
C51 C50 H50 115.4 . .
C49 C50 H50 115.4 . .
C49 C50 C51 129.2(3) . .
C56 C51 C50 123.1(3) . .
C52 C51 C56 118.3(3) . .
C52 C51 C50 118.5(3) . .
C14 C9 C8 120.6(3) . .
C10 C9 C14 119.7(3) . .
C10 C9 C8 119.7(3) . .
C23 C22 H22 117.4 . .
C21 C22 C23 125.2(3) . .
C21 C22 H22 117.4 . .
Mg1 C7 H7 116.9 . .
C6 C7 Mg1 95.03(17) . .
C6 C7 H7 116.9 . .
C8 C7 Mg1 70.03(17) . .
C8 C7 H7 116.9 . .
C8 C7 C6 125.0(3) . .
C1 C6 C7 120.4(2) . .
C5 C6 C1 119.4(3) . .
C5 C6 C7 120.2(3) . .
C9 C10 H10 119.8 . .
C11 C10 C9 120.5(3) . .
C11 C10 H10 119.8 . .
C15 C16 H16 119.6 . .
C17 C16 C15 120.9(3) . .
C17 C16 H16 119.6 . .
Mg1 C35 H35 116.4 . .
C34 C35 Mg1 87.92(16) . .
C34 C35 H35 116.4 . .
C36 C35 Mg1 80.06(17) . .
C36 C35 C34 125.7(3) . .
C36 C35 H35 116.4 . .
C30 C31 H31 119.5 . .
C30 C31 C32 121.0(3) . .
C32 C31 H31 119.5 . .
C27 C26 H26 119.9 . .
C25 C26 C27 120.2(3) . .
C25 C26 H26 119.9 . .
C13 C12 H12 120.0 . .
C13 C12 C11 120.1(3) . .
C11 C12 H12 120.0 . .
C43 C44 H44 118.9 . .
C45 C44 C43 122.2(3) . .
C45 C44 H44 118.9 . .
C52 C53 H53 120.5 . .
C52 C53 C54 119.0(3) . .
C54 C53 H53 120.5 . .
C50 C49 H49 115.8 . .
C50 C49 C48 128.3(3) . .
C48 C49 H49 115.8 . .
Mg1 C36 H36 116.8 . .
C35 C36 Mg1 71.90(17) . .
C35 C36 H36 116.8 . .
C35 C36 C37 125.5(3) . .
C37 C36 Mg1 92.82(17) . .
C37 C36 H36 116.8 . .
C26 C25 H25 120.1 . .
C24 C25 C26 119.7(3) . .
C24 C25 H25 120.1 . .
C42 C37 C36 120.6(3) . .
C38 C37 C42 119.4(3) . .
C38 C37 C36 120.1(3) . .
Mg1 C21 H21 116.4 . .
C20 C21 Mg1 88.06(16) . .
C20 C21 H21 116.4 . .
C22 C21 Mg1 80.11(16) . .
C22 C21 C20 125.6(3) . .
C22 C21 H21 116.4 . .
C17 C18 H18 120.2 . .
C19 C18 H18 120.2 . .
C19 C18 C17 119.7(3) . .
C34 C33 H33 119.6 . .
C32 C33 C34 120.7(3) . .
C32 C33 H33 119.6 . .
C16 C17 C18 120.1(3) . .
C16 C17 H17 120.0 . .
C18 C17 H17 120.0 . .
Mg1 C8 H8 116.4 . .
C9 C8 Mg1 89.45(17) . .
C9 C8 H8 116.4 . .
C7 C8 Mg1 81.50(18) . .
C7 C8 C9 124.7(3) . .
C7 C8 H8 116.4 . .
C62 C60 H60 120.3 2_667 .
C62 C60 C61 119.5(3) 2_667 .
C61 C60 H60 120.3 . .
C55 C54 C53 119.4(3) . .
C55 C54 H54 120.3 . .
C53 C54 H54 120.3 . .
C6 C5 H5 119.7 . .
C4 C5 C6 120.5(3) . .
C4 C5 H5 119.7 . .
C2 C3 H3 119.9 . .
C4 C3 C2 120.3(3) . .
C4 C3 H3 119.9 . .
C41 C40 H40 120.0 . .
C41 C40 C39 120.0(3) . .
C39 C40 H40 120.0 . .
C31 C32 H32 120.3 . .
C33 C32 C31 119.5(3) . .
C33 C32 H32 120.3 . .
C37 C38 H38 119.5 . .
C39 C38 C37 121.0(3) . .
C39 C38 H38 119.5 . .
C10 C11 C12 120.0(3) . .
C10 C11 H11 120.0 . .
C12 C11 H11 120.0 . .
C42 C41 C40 121.0(3) . .
C42 C41 H41 119.5 . .
C40 C41 H41 119.5 . .
C23 C24 H24 119.4 . .
C25 C24 C23 121.1(3) . .
C25 C24 H24 119.4 . .
C43 C48 C49 122.4(3) . .
C47 C48 C43 119.4(3) . .
C47 C48 C49 118.0(3) . .
C60 C62 H62 119.8 2_667 .
C61 C62 C60 120.4(3) . 2_667
C61 C62 H62 119.8 . .
C20 C19 H19 119.4 . .
C18 C19 C20 121.1(3) . .
C18 C19 H19 119.4 . .
C40 C39 H39 120.2 . .
C38 C39 C40 119.7(3) . .
C38 C39 H39 120.2 . .
C5 C4 H4 119.9 . .
C3 C4 C5 120.1(3) . .
C3 C4 H4 119.9 . .
C58 C57 H57 120.2 . .
C59 C57 H57 120.2 2_767 .
C59 C57 C58 119.6(3) 2_767 .
C57 C58 H58 120.1 . .
C59 C58 C57 119.8(3) . .
C59 C58 H58 120.1 . .
C60 C61 H61 119.9 . .
C62 C61 C60 120.1(3) . .
C62 C61 H61 119.9 . .
C47 C46 H46 120.7 . .
C45 C46 H46 120.7 . .
C45 C46 C47 118.5(3) . .
C48 C47 C46 122.1(3) . .
C48 C47 H47 119.0 . .
C46 C47 H47 119.0 . .
C44 C45 C46 120.6(3) . .
C44 C45 H45 119.7 . .
C46 C45 H45 119.7 . .
C57 C59 H59 119.7 2_767 .
C58 C59 C57 120.6(3) . 2_767
C58 C59 H59 119.7 . .
C70 C71 H71 120.1 . .
C70 C71 C69 119.9(3) . 2_766
C69 C71 H71 120.1 2_766 .
C71 C70 H70 119.8 . .
C71 C70 C69 120.4(3) . .
C69 C70 H70 119.8 . .
C71 C69 H69 120.1 2_766 .
C70 C69 C71 119.8(3) . 2_766
C70 C69 H69 120.1 . .
C68 C67 H67 120.3 . .
C66 C67 H67 120.3 . .
C66 C67 C68 119.5(4) . .
C67 C68 H68 120.2 . .
C67 C68 C66 119.6(4) . 2_666
C66 C68 H68 120.2 2_666 .
C67 C66 C68 120.9(3) . 2_666
C67 C66 H66 119.6 . .
C68 C66 H66 119.6 2_666 .
C64 C65 H65 119.9 . .
C63 C65 H65 119.9 2_777 .
C63 C65 C64 120.1(4) 2_777 .
C65 C64 H64 119.9 . .
C63 C64 C65 120.3(4) . .
C63 C64 H64 119.9 . .
C65 C63 H63 120.2 2_777 .
C64 C63 C65 119.6(4) . 2_777
C64 C63 H63 120.2 . .

loop_
_geom_bond_atom_site_label_1
_geom_bond_atom_site_label_2
_geom_bond_distance
_geom_bond_site_symmetry_2
Mg2 N1 2.129(2) .
Mg2 N2 2.135(2) .
Mg2 N3 2.146(2) .
Mg2 N4 2.006(2) .
Mg1 N1 2.161(2) .
Mg1 N2 2.154(3) .
Mg1 N3 2.142(2) .
Mg1 C7 2.792(3) .
Mg1 C35 2.734(3) .
Mg1 C36 2.833(3) .
Mg1 C21 2.832(3) .
Mg1 C8 2.653(3) .
N1 C14 1.443(3) .
N1 C1 1.445(3) .
N2 C15 1.442(3) .
N2 C28 1.435(4) .
N3 C29 1.433(3) .
N3 C42 1.440(4) .
N4 C43 1.404(4) .
N4 C56 1.412(3) .
C43 C44 1.405(4) .
C43 C48 1.421(4) .
C29 C34 1.410(4) .
C29 C30 1.401(4) .
C14 C13 1.393(4) .
C14 C9 1.408(4) .
C55 H55 0.9300 .
C55 C56 1.395(4) .
C55 C54 1.389(4) .
C15 C20 1.407(4) .
C15 C16 1.391(4) .
C56 C51 1.423(4) .
C28 C23 1.412(4) .
C28 C27 1.394(4) .
C42 C37 1.412(4) .
C42 C41 1.388(4) .
C2 H2 0.9300 .
C2 C1 1.397(4) .
C2 C3 1.389(4) .
C34 C35 1.474(4) .
C34 C33 1.389(4) .
C30 H30 0.9300 .
C30 C31 1.381(4) .
C13 H13 0.9300 .
C13 C12 1.385(4) .
C23 C22 1.464(4) .
C23 C24 1.400(4) .
C27 H27 0.9300 .
C27 C26 1.389(4) .
C1 C6 1.403(4) .
C20 C21 1.464(4) .
C20 C19 1.404(4) .
C52 H52 0.9300 .
C52 C51 1.401(4) .
C52 C53 1.374(4) .
C50 H50 0.9300 .
C50 C51 1.455(4) .
C50 C49 1.333(4) .
C9 C10 1.401(4) .
C9 C8 1.470(4) .
C22 H22 0.9300 .
C22 C21 1.349(4) .
C7 H7 0.9800 .
C7 C6 1.466(4) .
C7 C8 1.346(4) .
C6 C5 1.397(4) .
C10 H10 0.9300 .
C10 C11 1.376(4) .
C16 H16 0.9300 .
C16 C17 1.386(4) .
C35 H35 0.9800 .
C35 C36 1.352(4) .
C31 H31 0.9300 .
C31 C32 1.385(4) .
C26 H26 0.9300 .
C26 C25 1.384(4) .
C12 H12 0.9300 .
C12 C11 1.393(4) .
C44 H44 0.9300 .
C44 C45 1.377(4) .
C53 H53 0.9300 .
C53 C54 1.395(4) .
C49 H49 0.9300 .
C49 C48 1.466(4) .
C36 H36 0.9800 .
C36 C37 1.460(4) .
C25 H25 0.9300 .
C25 C24 1.383(4) .
C37 C38 1.395(4) .
C21 H21 0.9800 .
C18 H18 0.9300 .
C18 C17 1.388(4) .
C18 C19 1.377(4) .
C33 H33 0.9300 .
C33 C32 1.384(4) .
C17 H17 0.9300 .
C8 H8 0.9800 .
C60 H60 0.9300 .
C60 C62 1.386(4) 2_667
C60 C61 1.387(4) .
C54 H54 0.9300 .
C5 H5 0.9300 .
C5 C4 1.381(4) .
C3 H3 0.9300 .
C3 C4 1.380(4) .
C40 H40 0.9300 .
C40 C41 1.389(4) .
C40 C39 1.391(4) .
C32 H32 0.9300 .
C38 H38 0.9300 .
C38 C39 1.380(4) .
C11 H11 0.9300 .
C41 H41 0.9300 .
C24 H24 0.9300 .
C48 C47 1.392(4) .
C62 C60 1.386(4) 2_667
C62 H62 0.9300 .
C62 C61 1.383(4) .
C19 H19 0.9300 .
C39 H39 0.9300 .
C4 H4 0.9300 .
C57 H57 0.9300 .
C57 C58 1.385(4) .
C57 C59 1.383(4) 2_767
C58 H58 0.9300 .
C58 C59 1.381(4) .
C61 H61 0.9300 .
C46 H46 0.9300 .
C46 C47 1.392(4) .
C46 C45 1.381(5) .
C47 H47 0.9300 .
C45 H45 0.9300 .
C59 C57 1.383(4) 2_767
C59 H59 0.9300 .
C71 H71 0.9300 .
C71 C70 1.380(5) .
C71 C69 1.389(4) 2_766
C70 H70 0.9300 .
C70 C69 1.388(5) .
C69 C71 1.389(4) 2_766
C69 H69 0.9300 .
C67 H67 0.9300 .
C67 C68 1.371(5) .
C67 C66 1.370(5) .
C68 H68 0.9300 .
C68 C66 1.388(5) 2_666
C66 C68 1.387(5) 2_666
C66 H66 0.9300 .
C65 H65 0.9300 .
C65 C64 1.369(6) .
C65 C63 1.367(6) 2_777
C64 H64 0.9300 .
C64 C63 1.360(6) .
C63 C65 1.367(6) 2_777
C63 H63 0.9300 .

loop_
_geom_torsion_atom_site_label_1
_geom_torsion_atom_site_label_2
_geom_torsion_atom_site_label_3
_geom_torsion_atom_site_label_4
_geom_torsion
_geom_torsion_site_symmetry_1
_geom_torsion_site_symmetry_4
Mg2 N1 C14 C13 -51.3(4) . .
Mg2 N1 C14 C9 127.5(2) . .
Mg2 N1 C1 C2 55.5(3) . .
Mg2 N1 C1 C6 -122.9(2) . .
Mg2 N2 C15 C20 133.7(2) . .
Mg2 N2 C15 C16 -44.5(4) . .
Mg2 N2 C28 C23 -128.6(2) . .
Mg2 N2 C28 C27 49.6(3) . .
Mg2 N3 C29 C34 131.5(2) . .
Mg2 N3 C29 C30 -44.9(4) . .
Mg2 N3 C42 C37 -123.6(2) . .
Mg2 N3 C42 C41 53.7(3) . .
Mg2 N4 C43 C44 75.2(3) . .
Mg2 N4 C43 C48 -98.5(3) . .
Mg2 N4 C56 C55 -73.5(3) . .
Mg2 N4 C56 C51 98.9(3) . .
Mg1 N1 C14 C13 -134.4(2) . .
Mg1 N1 C14 C9 44.4(3) . .
Mg1 N1 C1 C2 141.2(2) . .
Mg1 N1 C1 C6 -37.2(3) . .
Mg1 N2 C15 C20 48.2(3) . .
Mg1 N2 C15 C16 -129.9(2) . .
Mg1 N2 C28 C23 -43.0(3) . .
Mg1 N2 C28 C27 135.2(2) . .
Mg1 N3 C29 C34 48.1(3) . .
Mg1 N3 C29 C30 -128.2(2) . .
Mg1 N3 C42 C37 -38.3(3) . .
Mg1 N3 C42 C41 139.0(2) . .
Mg1 C7 C6 C1 30.8(3) . .
Mg1 C7 C6 C5 -150.2(2) . .
Mg1 C7 C8 C9 -83.4(3) . .
Mg1 C35 C36 C37 80.2(3) . .
Mg1 C36 C37 C42 33.7(3) . .
Mg1 C36 C37 C38 -147.4(2) . .
N1 C14 C13 C12 179.4(2) . .
N1 C14 C9 C10 -178.0(2) . .
N1 C14 C9 C8 4.8(4) . .
N1 C1 C6 C7 -4.8(4) . .
N1 C1 C6 C5 176.2(2) . .
N2 C15 C20 C21 5.2(4) . .
N2 C15 C20 C19 -174.5(2) . .
N2 C15 C16 C17 176.3(2) . .
N2 C28 C23 C22 -5.1(4) . .
N2 C28 C23 C24 175.2(2) . .
N2 C28 C27 C26 -176.4(2) . .
N3 C29 C34 C35 3.2(4) . .
N3 C29 C34 C33 -175.1(3) . .
N3 C29 C30 C31 175.1(3) . .
N3 C42 C37 C36 -7.6(4) . .
N3 C42 C37 C38 173.4(2) . .
N3 C42 C41 C40 -174.4(3) . .
N4 C43 C44 C45 -170.2(3) . .
N4 C43 C48 C49 -5.1(4) . .
N4 C43 C48 C47 170.7(3) . .
N4 C56 C51 C52 -169.7(2) . .
N4 C56 C51 C50 6.0(4) . .
C43 N4 C56 C55 132.5(3) . .
C43 N4 C56 C51 -55.1(4) . .
C43 C44 C45 C46 -2.8(5) . .
C43 C48 C47 C46 1.0(4) . .
C29 N3 C42 C37 76.1(3) . .
C29 N3 C42 C41 -106.6(3) . .
C29 C34 C35 Mg1 -37.9(3) . .
C29 C34 C35 C36 38.3(4) . .
C29 C34 C33 C32 -1.2(4) . .
C29 C30 C31 C32 1.0(4) . .
C14 N1 C1 C2 -106.4(3) . .
C14 N1 C1 C6 75.3(3) . .
C14 C13 C12 C11 -0.8(4) . .
C14 C9 C10 C11 -2.0(4) . .
C14 C9 C8 Mg1 -39.0(3) . .
C14 C9 C8 C7 40.2(4) . .
C55 C56 C51 C52 2.6(4) . .
C55 C56 C51 C50 178.3(3) . .
C15 N2 C28 C23 74.6(3) . .
C15 N2 C28 C27 -107.2(3) . .
C15 C20 C21 Mg1 -38.4(3) . .
C15 C20 C21 C22 38.0(4) . .
C15 C20 C19 C18 -3.3(4) . .
C15 C16 C17 C18 -0.5(4) . .
C56 N4 C43 C44 -131.2(3) . .
C56 N4 C43 C48 55.1(4) . .
C56 C55 C54 C53 0.8(4) . .
C28 N2 C15 C20 -74.7(3) . .
C28 N2 C15 C16 107.2(3) . .
C28 C23 C22 C21 -37.7(4) . .
C28 C23 C24 C25 3.0(4) . .
C28 C27 C26 C25 -0.3(4) . .
C42 N3 C29 C34 -72.7(3) . .
C42 N3 C29 C30 110.9(3) . .
C42 C37 C38 C39 2.4(4) . .
C2 C1 C6 C7 176.8(3) . .
C2 C1 C6 C5 -2.2(4) . .
C2 C3 C4 C5 0.3(5) . .
C34 C29 C30 C31 -1.3(4) . .
C34 C35 C36 Mg1 -80.1(3) . .
C34 C35 C36 C37 0.1(5) . .
C34 C33 C32 C31 0.9(5) . .
C30 C29 C34 C35 179.6(3) . .
C30 C29 C34 C33 1.3(4) . .
C30 C31 C32 C33 -0.8(4) . .
C13 C14 C9 C10 0.9(4) . .
C13 C14 C9 C8 -176.3(3) . .
C13 C12 C11 C10 -0.4(4) . .
C23 C28 C27 C26 1.8(4) . .
C23 C22 C21 Mg1 80.2(3) . .
C23 C22 C21 C20 -0.2(4) . .
C27 C28 C23 C22 176.7(2) . .
C27 C28 C23 C24 -3.0(4) . .
C27 C26 C25 C24 0.2(4) . .
C1 N1 C14 C13 105.9(3) . .
C1 N1 C14 C9 -75.2(3) . .
C1 C2 C3 C4 -0.1(4) . .
C1 C6 C5 C4 2.4(4) . .
C20 C15 C16 C17 -1.8(4) . .
C52 C53 C54 C55 1.2(4) . .
C50 C49 C48 C43 -25.8(4) . .
C50 C49 C48 C47 158.4(3) . .
C51 C52 C53 C54 -1.2(4) . .
C51 C50 C49 C48 1.3(5) . .
C9 C14 C13 C12 0.5(4) . .
C9 C10 C11 C12 1.8(4) . .
C22 C23 C24 C25 -176.7(3) . .
C7 C6 C5 C4 -176.5(3) . .
C6 C7 C8 Mg1 81.9(3) . .
C6 C7 C8 C9 -1.5(5) . .
C6 C5 C4 C3 -1.5(5) . .
C10 C9 C8 Mg1 143.8(2) . .
C10 C9 C8 C7 -137.0(3) . .
C16 C15 C20 C21 -176.6(3) . .
C16 C15 C20 C19 3.7(4) . .
C35 C34 C33 C32 -179.5(3) . .
C35 C36 C37 C42 -36.0(4) . .
C35 C36 C37 C38 142.9(3) . .
C26 C25 C24 C23 -1.6(4) . .
C44 C43 C48 C49 -178.8(3) . .
C44 C43 C48 C47 -3.0(4) . .
C53 C52 C51 C56 -0.7(4) . .
C53 C52 C51 C50 -176.6(3) . .
C49 C50 C51 C56 23.7(5) . .
C49 C50 C51 C52 -160.6(3) . .
C49 C48 C47 C46 176.9(3) . .
C36 C37 C38 C39 -176.5(3) . .
C37 C42 C41 C40 2.9(4) . .
C37 C38 C39 C40 0.3(4) . .
C21 C20 C19 C18 177.0(3) . .
C33 C34 C35 Mg1 140.4(2) . .
C33 C34 C35 C36 -143.4(3) . .
C17 C18 C19 C20 1.0(4) . .
C8 C9 C10 C11 175.2(3) . .
C8 C7 C6 C1 -38.3(4) . .
C8 C7 C6 C5 140.7(3) . .
C60 C62 C61 C60 -0.3(5) 2_667 .
C54 C55 C56 N4 170.2(3) . .
C54 C55 C56 C51 -2.7(4) . .
C3 C2 C1 N1 -177.3(2) . .
C3 C2 C1 C6 1.1(4) . .
C41 C42 C37 C36 175.0(3) . .
C41 C42 C37 C38 -3.9(4) . .
C41 C40 C39 C38 -1.3(4) . .
C24 C23 C22 C21 142.0(3) . .
C48 C43 C44 C45 4.0(4) . .
C62 C60 C61 C62 0.3(5) 2_667 .
C19 C20 C21 Mg1 141.3(2) . .
C19 C20 C21 C22 -142.4(3) . .
C19 C18 C17 C16 1.0(4) . .
C39 C40 C41 C42 -0.3(4) . .
C57 C58 C59 C57 -0.3(5) . 2_767
C47 C46 C45 C44 0.6(5) . .
C45 C46 C47 C48 0.3(5) . .
C59 C57 C58 C59 0.3(5) 2_767 .
C71 C70 C69 C71 -0.2(5) . 2_766
C69 C71 C70 C69 0.2(5) 2_766 .
C68 C67 C66 C68 -0.4(6) . 2_666
C66 C67 C68 C66 0.4(6) . 2_666
C65 C64 C63 C65 -0.3(7) . 2_777
C63 C65 C64 C63 0.3(7) 2_777 .

loop_
_exptl_oxdiff_crystal_face_indexfrac_h
_exptl_oxdiff_crystal_face_indexfrac_k
_exptl_oxdiff_crystal_face_indexfrac_l
_exptl_oxdiff_crystal_face_x
_exptl_oxdiff_crystal_face_y
_exptl_oxdiff_crystal_face_z
2.9586 12.0303 -2.9551 -0.0755 -0.3561 -0.9040
-2.9586 -12.0303 2.9551 0.0755 0.3561 0.9040
1.1252 -2.0930 33.9561 -0.2126 -0.8865 0.3823
-0.0846 14.0542 -13.9044 0.1709 -0.0637 -1.0048
-14.9760 8.9339 12.2057 0.9600 -0.3434 0.1434
13.0174 -13.9672 -4.2207 -0.9085 0.3204 0.3224
15.0291 -8.9752 2.7850 -1.0191 -0.0679 -0.0126
-15.0231 7.9713 -1.7919 1.0069 0.0724 0.0844
-1.9128 -12.0632 15.9366 -0.0378 -0.0186 0.9770
-7.1073 4.0615 -27.8845 0.5786 0.7674 -0.2136
-0.1265 1.0975 -34.9721 0.1460 0.9277 -0.3684
1.0839 5.9324 28.0095 -0.1228 -0.9777 -0.1744
6.9094 -6.9050 -30.0983 -0.3751 0.9188 -0.1033
-5.9469 11.9328 23.1232 0.3818 -0.9049 -0.3135
-5.8821 -4.1044 30.0195 0.2220 -0.5853 0.7564
2.0097 -13.9906 -7.1036 -0.2126 0.6031 0.7408
12.0520 -14.9960 4.7780 -0.8900 0.1238 0.5044
5.0787 -15.0354 11.8470 -0.4822 0.0594 0.8483
15.0104 -9.9598 -3.2175 -1.0037 0.1286 -0.0019
11.0844 -8.0297 18.8233 -0.8250 -0.4656 0.2256
